data_4327940
loop_
_publ_author_name
'Masaki Nishio'
'Shinnosuke Inami'
'Misaki Katayama'
'Kazuhiko Ozutsumi'
'Yoshihito Hayashi'

_publ_contact_author_address
;   Department of Chemistry 
    Graduate School of Natural Science
    Kanazawa University
    Kakuma
    Kanazawa 920-1192
    Japan
;
_publ_contact_author_email hayashi@se.kanazawa-u.ac.jp
_publ_contact_author_fax '+81 762 2645742'
_publ_contact_author_name
;   
Dr. Yoshihito HAYASHI
;
_publ_contact_author_phone '+81 762 2645695'
_publ_section_title
;
 Lanthanide Complexes of Macrocyclic Polyoxovanadates by VO4 Units:
 Synthesis, Characterization, and Structure Elucidation by X-ray
 Crystallography and EXAFS Spectroscopy
;
_journal_name_full 'Inorganic Chemistry'
_journal_page_first 784
_journal_page_last 793
_journal_paper_doi 10.1021/ic200638f
_journal_volume 51
_journal_year 2012
_chemical_formula_sum 'C60 Er N9 O30 V10'
_chemical_formula_weight 2003.36
_chemical_name_systematic
; 
 ? 
;
_space_group_IT_number 14
_symmetry_cell_setting monoclinic
_symmetry_space_group_name_Hall '-P 2yn'
_symmetry_space_group_name_H-M 'P 1 21/n 1'
_atom_sites_solution_hydrogens notdet
_atom_sites_solution_primary direct
_atom_sites_solution_secondary difmap
_audit_creation_method SHELXL-97
_cell_angle_alpha 90.00
_cell_angle_beta 100.450(3)
_cell_angle_gamma 90.00
_cell_formula_units_Z 2
_cell_length_a 15.0151(13)
_cell_length_b 14.7369(10)
_cell_length_c 21.531(2)
_cell_measurement_reflns_used 8167
_cell_measurement_temperature 123(2)
_cell_measurement_theta_max 27.1021
_cell_measurement_theta_min 2.7524
_cell_volume 4685.3(7)
_computing_cell_refinement 'CrystalClear v1.3.7(Rigaku Corp., 2000)'
_computing_data_collection 'CrystalClear v1.3.7(Rigaku Corp., 2000)'
_computing_data_reduction 'CrystalClear v1.3.7(Rigaku Corp., 2000)'
_computing_molecular_graphics 'PLATON (Spek, 2003)'
_computing_publication_material 'PLATON (Spek, 2003)'
_computing_structure_refinement 'SHELXL-97 (Sheldrick, 1997)'
_computing_structure_solution 'SHELXS-97 (Sheldrick, 1990)'
_diffrn_ambient_temperature 123(2)
_diffrn_detector_area_resol_mean 14.4613
_diffrn_measured_fraction_theta_full 0.982
_diffrn_measured_fraction_theta_max 0.982
_diffrn_measurement_device_type 'Mercury CCD (2x2 bin mode)'
_diffrn_measurement_method dtintegrate.ref
_diffrn_radiation_monochromator graphite
_diffrn_radiation_source 'Rigaku Rotating Anode'
_diffrn_radiation_type MoK\a
_diffrn_radiation_wavelength 0.71070
_diffrn_reflns_av_R_equivalents 0.0381
_diffrn_reflns_av_sigmaI/netI 0.0241
_diffrn_reflns_limit_h_max 19
_diffrn_reflns_limit_h_min -19
_diffrn_reflns_limit_k_max 16
_diffrn_reflns_limit_k_min -18
_diffrn_reflns_limit_l_max 27
_diffrn_reflns_limit_l_min -27
_diffrn_reflns_number 47132
_diffrn_reflns_theta_full 27.00
_diffrn_reflns_theta_max 27.00
_diffrn_reflns_theta_min 2.91
_exptl_absorpt_coefficient_mu 1.905
_exptl_absorpt_correction_T_max 1.0000
_exptl_absorpt_correction_T_min 0.7680
_exptl_absorpt_correction_type numerical
_exptl_absorpt_process_details 'NUMABS (Rigaku, 1999)'
_exptl_crystal_colour Colorless
_exptl_crystal_density_diffrn 1.420
_exptl_crystal_description Block
_exptl_crystal_F_000 2214
_exptl_crystal_size_max 0.2000
_exptl_crystal_size_mid 0.2000
_exptl_crystal_size_min 0.2000
_refine_diff_density_max 3.063
_refine_diff_density_min -1.337
_refine_diff_density_rms 0.150
_refine_ls_extinction_method none
_refine_ls_goodness_of_fit_ref 1.229
_refine_ls_hydrogen_treatment undef
_refine_ls_matrix_type full
_refine_ls_number_parameters 575
_refine_ls_number_reflns 10047
_refine_ls_number_restraints 396
_refine_ls_restrained_S_all 1.273
_refine_ls_R_factor_all 0.0509
_refine_ls_R_factor_gt 0.0495
_refine_ls_shift/su_max 0.001
_refine_ls_shift/su_mean 0.000
_refine_ls_structure_factor_coef Fsqd
_refine_ls_weighting_details 'calc w=1/[\s^2^(Fo^2^)+(0.0608P)^2^+15.7635P] where P=(Fo^2^+2Fc^2^)/3'
_refine_ls_weighting_scheme calc
_refine_ls_wR_factor_gt 0.1317
_refine_ls_wR_factor_ref 0.1329
_reflns_number_gt 9608
_reflns_number_total 10047
_reflns_threshold_expression >2sigma(I)
_cod_data_source_file ic200638f_si_002_6.cif
_cod_data_source_block Er
_cod_original_cell_volume 4685.2(7)
_cod_original_sg_symbol_H-M 'P 21/n'
_cod_database_code 4327940

loop_
_symmetry_equiv_pos_as_xyz
'x, y, z'
'-x+1/2, y+1/2, -z+1/2'
'-x, -y, -z'
'x-1/2, -y-1/2, z-1/2'

loop_
_atom_site_label
_atom_site_type_symbol
_atom_site_fract_x
_atom_site_fract_y
_atom_site_fract_z
_atom_site_U_iso_or_equiv
_atom_site_adp_type
_atom_site_occupancy
_atom_site_symmetry_multiplicity
_atom_site_calc_flag
_atom_site_refinement_flags
_atom_site_disorder_assembly
_atom_site_disorder_group
Er1 Er 0.5000 0.5000 0.0000 0.01517(9) Uani 1 2 d S . .
V1 V 0.71746(4) 0.56692(4) 0.08980(3) 0.01514(14) Uani 1 1 d . . .
V2 V 0.53647(4) 0.61992(4) 0.14788(3) 0.01407(14) Uani 1 1 d . . .
V3 V 0.40815(5) 0.46576(5) 0.21428(3) 0.02026(15) Uani 1 1 d . . .
V4 V 0.74974(4) 0.74910(4) -0.00362(3) 0.01712(15) Uani 1 1 d . . .
V5 V 0.54847(4) 0.69001(4) -0.10949(3) 0.01620(14) Uani 1 1 d . . .
O1 O 0.6487(2) 0.5120(2) 0.03179(15) 0.0237(6) Uani 1 1 d . . .
O2 O 0.65608(18) 0.5988(2) 0.15158(13) 0.0206(6) Uani 1 1 d . . .
O3 O 0.48213(19) 0.6045(2) 0.07328(13) 0.0202(6) Uani 1 1 d . . .
O4 O 0.49433(19) 0.54736(19) 0.20122(13) 0.0206(6) Uani 1 1 d . . .
O5 O 0.4300(2) 0.3558(2) 0.18222(15) 0.0269(6) Uani 1 1 d . . .
O6 O 0.4124(3) 0.4554(3) 0.29019(16) 0.0416(9) Uani 1 1 d . . .
O7 O 0.3074(3) 0.5021(2) 0.1833(2) 0.0429(10) Uani 1 1 d . . .
O8 O 0.5226(2) 0.72426(19) 0.16950(13) 0.0215(6) Uani 1 1 d . . .
O9 O 0.7632(2) 0.6635(2) 0.05844(14) 0.0263(6) Uani 1 1 d . . .
O10 O 0.6484(2) 0.7339(2) -0.06250(16) 0.0328(7) Uani 1 1 d . . .
O11 O 0.4751(2) 0.7718(2) -0.12625(15) 0.0279(7) Uani 1 1 d . . .
O12 O 0.7484(2) 0.8476(2) 0.03089(16) 0.0279(7) Uani 1 1 d . . .
O13 O 0.8372(2) 0.7453(2) -0.03912(15) 0.0251(6) Uani 1 1 d . . .
O14 O 0.7990(2) 0.4986(2) 0.11957(16) 0.0270(7) Uani 1 1 d . . .
O15 O 0.4977(2) 0.3906(2) 0.07049(14) 0.0266(6) Uani 1 1 d . . .
N1 N 0.0000 0.5000 0.5000 0.0201(10) Uani 1 2 d SDU . .
C1 C -0.0154(7) 0.5308(7) 0.4302(4) 0.038(2) Uani 0.50 1 d PDU . 1
C2 C 0.0915(7) 0.5272(7) 0.4156(4) 0.091(3) Uani 1 1 d DU A 1
C3 C 0.1008(6) 0.4978(6) 0.4898(5) 0.0301(19) Uani 0.50 1 d PDU . 2
C4 C 0.0345(8) 0.4038(7) 0.5079(5) 0.045(2) Uani 0.50 1 d PDU . 1
C5 C -0.0176(4) 0.3382(3) 0.4583(2) 0.0362(11) Uani 1 1 d DU B 1
C6 C -0.0561(8) 0.4367(7) 0.4582(5) 0.044(2) Uani 0.50 1 d PDU . 2
N2 N 0.5000 0.0000 0.5000 0.0471(16) Uani 1 2 d SDU . .
C8 C 0.5907(8) -0.0415(9) 0.4977(7) 0.058(2) Uani 0.50 1 d PDU C 5
C9 C 0.6678(5) -0.0033(5) 0.5458(4) 0.0647(19) Uani 1 1 d DU . .
C10 C 0.5758(8) 0.0418(10) 0.5409(7) 0.058(2) Uani 0.50 1 d PDU C 6
C11 C 0.5147(12) -0.0094(10) 0.4302(7) 0.068(3) Uani 0.50 1 d PDU C 7
C12 C 0.5093(7) 0.0894(8) 0.4032(5) 0.100(3) Uani 1 1 d DU . .
C13 C 0.5060(11) 0.1011(10) 0.4765(7) 0.069(3) Uani 0.50 1 d PDU C 8
N3 N 0.5000 0.5000 0.5000 0.0373(14) Uani 1 2 d SDU . .
C14 C 0.5233(7) 0.4742(7) 0.4424(4) 0.0326(17) Uani 0.50 1 d PDU D 9
C15 C 0.5123(4) 0.3614(5) 0.4329(3) 0.0526(14) Uani 1 1 d DU . .
C16 C 0.4934(6) 0.3892(6) 0.4937(4) 0.0293(18) Uani 0.50 1 d PDU D 10
C17 C 0.3915(7) 0.4931(7) 0.4986(5) 0.038(2) Uani 0.50 1 d PDU D 11
C18 C 0.3458(5) 0.5211(5) 0.4311(4) 0.0645(18) Uani 1 1 d DU . .
C19 C 0.4572(7) 0.5351(7) 0.4377(5) 0.041(2) Uani 0.50 1 d PDU D 12
N4 N 0.1831(4) 0.2547(3) 0.2388(2) 0.0431(12) Uani 1 1 d . . .
C20 C 0.1690(5) 0.3568(4) 0.2315(4) 0.063(2) Uani 1 1 d . . .
C21 C 0.1003(7) 0.3937(5) 0.2716(6) 0.090(3) Uani 1 1 d . . .
C22 C 0.2140(5) 0.2283(5) 0.3073(3) 0.0560(18) Uani 1 1 d . . .
C23 C 0.3032(7) 0.2711(6) 0.3374(4) 0.081(3) Uani 1 1 d . . .
C24 C 0.2528(4) 0.2310(4) 0.1979(3) 0.0446(13) Uani 1 1 d . . .
C25 C 0.2903(5) 0.1349(5) 0.2074(3) 0.0592(17) Uani 1 1 d . . .
C26 C 0.0940(4) 0.2041(4) 0.2156(3) 0.0443(14) Uani 1 1 d . . .
C27 C 0.0386(4) 0.2367(4) 0.1536(3) 0.0490(14) Uani 1 1 d . . .
N5 N 0.7290(3) 0.3530(3) 0.27027(17) 0.0276(8) Uani 1 1 d . . .
C28 C 0.6593(3) 0.4298(3) 0.2618(2) 0.0322(10) Uani 1 1 d . . .
C29 C 0.6533(4) 0.4802(4) 0.3219(3) 0.0441(13) Uani 1 1 d . . .
C30 C 0.7025(4) 0.2786(4) 0.3118(2) 0.0351(11) Uani 1 1 d . . .
C31 C 0.6110(5) 0.2354(4) 0.2882(3) 0.0510(15) Uani 1 1 d . . .
C32 C 0.7315(3) 0.3184(4) 0.2038(2) 0.0324(10) Uani 1 1 d . . .
C33 C 0.7946(4) 0.2369(4) 0.2018(2) 0.0436(13) Uani 1 1 d . . .
C34 C 0.8207(3) 0.3865(4) 0.3030(2) 0.0354(11) Uani 1 1 d . . .
C35 C 0.8587(4) 0.4667(6) 0.2701(3) 0.0539(16) Uani 1 1 d . . .
N6 N 0.7776(9) 0.1611(9) 0.0179(7) 0.074(3) Uani 0.519(12) 1 d PU E 20
C36 C 0.7342(9) 0.2213(10) 0.0251(7) 0.053(3) Uani 0.519(12) 1 d PU E 20
C37 C 0.6821(4) 0.3045(4) 0.0326(3) 0.0457(13) Uani 1 1 d U E 20
N6' N 0.8358(9) 0.2336(9) 0.0199(7) 0.062(3) Uani 0.481(12) 1 d PU E 21
C36' C 0.7671(10) 0.2656(9) 0.0222(7) 0.046(3) Uani 0.481(12) 1 d PU E 21

loop_
_atom_site_aniso_label
_atom_site_aniso_U_11
_atom_site_aniso_U_22
_atom_site_aniso_U_33
_atom_site_aniso_U_23
_atom_site_aniso_U_13
_atom_site_aniso_U_12
Er1 0.01456(13) 0.02063(14) 0.01095(13) -0.00377(8) 0.00401(9) -0.00493(8)
V1 0.0119(3) 0.0190(3) 0.0148(3) 0.0009(2) 0.0031(2) -0.0019(2)
V2 0.0151(3) 0.0163(3) 0.0114(3) -0.0026(2) 0.0039(2) -0.0021(2)
V3 0.0230(3) 0.0180(3) 0.0232(3) -0.0026(3) 0.0132(3) -0.0030(3)
V4 0.0134(3) 0.0168(3) 0.0211(3) 0.0003(2) 0.0032(2) -0.0019(2)
V5 0.0162(3) 0.0163(3) 0.0158(3) -0.0006(2) 0.0023(2) 0.0004(2)
O1 0.0167(14) 0.0320(16) 0.0232(15) -0.0085(12) 0.0060(12) -0.0056(11)
O2 0.0156(13) 0.0290(15) 0.0176(13) -0.0047(11) 0.0039(10) -0.0026(11)
O3 0.0197(13) 0.0263(15) 0.0144(12) -0.0042(11) 0.0024(10) 0.0005(11)
O4 0.0243(14) 0.0193(13) 0.0198(13) 0.0003(10) 0.0081(11) -0.0036(11)
O5 0.0372(17) 0.0194(14) 0.0283(15) -0.0045(12) 0.0177(13) -0.0053(12)
O6 0.066(3) 0.041(2) 0.0245(17) -0.0021(14) 0.0235(17) -0.0142(18)
O7 0.0238(18) 0.035(2) 0.071(3) 0.0012(17) 0.0100(18) -0.0005(13)
O8 0.0287(15) 0.0176(13) 0.0198(13) -0.0023(11) 0.0085(11) -0.0022(11)
O9 0.0303(16) 0.0246(15) 0.0247(15) 0.0034(12) 0.0069(12) -0.0085(12)
O10 0.0235(16) 0.0350(18) 0.0363(18) -0.0026(14) -0.0046(13) -0.0062(13)
O11 0.0298(16) 0.0256(15) 0.0257(15) -0.0056(12) -0.0023(12) 0.0090(13)
O12 0.0233(15) 0.0230(15) 0.0361(17) -0.0048(13) 0.0020(13) 0.0003(12)
O13 0.0233(15) 0.0253(15) 0.0291(16) 0.0039(12) 0.0110(12) -0.0008(12)
O14 0.0223(16) 0.0343(18) 0.0248(16) 0.0078(12) 0.0051(13) 0.0093(12)
O15 0.0302(16) 0.0298(16) 0.0208(14) 0.0027(12) 0.0076(12) -0.0039(13)
N1 0.025(2) 0.020(2) 0.016(2) -0.0005(15) 0.0067(18) -0.0051(17)
C1 0.056(4) 0.032(4) 0.025(4) -0.002(3) 0.002(3) -0.017(4)
C2 0.118(6) 0.091(5) 0.080(5) -0.009(4) 0.059(5) -0.023(5)
C3 0.024(4) 0.033(4) 0.034(4) -0.007(3) 0.008(3) -0.002(3)
C4 0.049(4) 0.040(4) 0.043(4) -0.003(4) 0.002(4) 0.002(4)
C5 0.047(3) 0.023(2) 0.038(2) -0.0108(19) 0.005(2) -0.004(2)
C6 0.049(4) 0.039(4) 0.042(4) -0.008(3) 0.003(4) -0.007(4)
N2 0.039(3) 0.052(3) 0.058(4) 0.019(3) 0.030(3) 0.003(2)
C8 0.053(5) 0.059(5) 0.065(5) 0.013(4) 0.021(4) 0.008(4)
C9 0.058(4) 0.070(4) 0.068(4) 0.008(3) 0.016(3) -0.004(3)
C10 0.057(5) 0.058(5) 0.062(5) 0.001(4) 0.018(4) 0.001(4)
C11 0.058(5) 0.087(6) 0.064(5) 0.008(5) 0.024(5) -0.005(5)
C12 0.082(5) 0.131(6) 0.089(5) 0.031(5) 0.021(4) -0.001(5)
C13 0.058(5) 0.074(6) 0.076(6) 0.015(5) 0.013(5) -0.002(5)
N3 0.039(3) 0.042(3) 0.028(3) 0.013(2) -0.002(2) -0.023(2)
C14 0.035(4) 0.041(4) 0.023(3) -0.001(3) 0.009(3) -0.003(3)
C15 0.039(3) 0.080(4) 0.039(3) -0.007(3) 0.006(2) 0.004(3)
C16 0.030(4) 0.030(4) 0.028(4) 0.001(3) 0.006(3) -0.002(3)
C17 0.037(4) 0.036(4) 0.043(4) -0.003(3) 0.010(4) -0.005(3)
C18 0.073(4) 0.049(3) 0.058(3) -0.007(3) -0.023(3) 0.012(3)
C19 0.051(4) 0.034(4) 0.034(4) 0.009(3) -0.003(3) 0.005(4)
N4 0.062(3) 0.032(2) 0.045(3) -0.0083(19) 0.035(2) -0.022(2)
C20 0.075(5) 0.029(3) 0.096(5) -0.009(3) 0.049(4) -0.024(3)
C21 0.098(6) 0.044(4) 0.149(9) -0.037(5) 0.073(7) -0.023(4)
C22 0.087(5) 0.053(4) 0.033(3) -0.011(3) 0.024(3) -0.030(3)
C23 0.106(7) 0.078(5) 0.056(4) -0.013(4) 0.007(4) -0.039(5)
C24 0.045(3) 0.054(3) 0.041(3) 0.001(3) 0.026(2) -0.012(3)
C25 0.062(4) 0.065(4) 0.055(4) 0.002(3) 0.023(3) 0.012(3)
C26 0.057(3) 0.035(3) 0.051(3) -0.013(2) 0.039(3) -0.024(2)
C27 0.047(3) 0.052(3) 0.055(4) -0.007(3) 0.030(3) -0.008(3)
N5 0.0255(18) 0.036(2) 0.0209(17) 0.0096(15) 0.0037(14) 0.0136(16)
C28 0.030(2) 0.032(2) 0.033(2) 0.0112(19) 0.0045(18) 0.0148(19)
C29 0.047(3) 0.046(3) 0.043(3) 0.010(2) 0.017(3) 0.024(3)
C30 0.049(3) 0.034(3) 0.021(2) 0.0120(19) 0.006(2) 0.012(2)
C31 0.066(4) 0.044(3) 0.043(3) 0.013(3) 0.007(3) -0.010(3)
C32 0.030(2) 0.047(3) 0.019(2) 0.0063(19) 0.0005(17) 0.013(2)
C33 0.043(3) 0.058(3) 0.028(2) -0.004(2) 0.002(2) 0.024(3)
C34 0.029(2) 0.052(3) 0.023(2) 0.006(2) -0.0014(18) 0.009(2)
C35 0.037(3) 0.086(5) 0.037(3) 0.008(3) 0.002(2) -0.013(3)
N6 0.059(6) 0.059(6) 0.108(7) -0.023(5) 0.027(5) 0.009(5)
C36 0.037(5) 0.045(5) 0.082(6) -0.011(5) 0.020(5) 0.005(5)
C37 0.038(3) 0.048(3) 0.049(3) -0.010(2) 0.002(2) 0.018(2)
N6' 0.059(6) 0.052(5) 0.079(6) 0.002(5) 0.024(5) 0.011(5)
C36' 0.046(5) 0.033(5) 0.066(6) 0.014(4) 0.032(5) 0.015(4)

loop_
_atom_type_symbol
_atom_type_description
_atom_type_scat_dispersion_real
_atom_type_scat_dispersion_imag
_atom_type_scat_source
C C 0.0033 0.0016 'International Tables Vol C Tables 4.2.6.8 and 6.1.1.4'
H H 0.0000 0.0000 'International Tables Vol C Tables 4.2.6.8 and 6.1.1.4'
Er Er -0.2586 4.9576 'International Tables Vol C Tables 4.2.6.8 and 6.1.1.4'
N N 0.0061 0.0033 'International Tables Vol C Tables 4.2.6.8 and 6.1.1.4'
O O 0.0106 0.0060 'International Tables Vol C Tables 4.2.6.8 and 6.1.1.4'
V V 0.3005 0.5294 'International Tables Vol C Tables 4.2.6.8 and 6.1.1.4'

loop_
_geom_angle_atom_site_label_1
_geom_angle_atom_site_label_2
_geom_angle_atom_site_label_3
_geom_angle
_geom_angle_site_symmetry_1
_geom_angle_site_symmetry_3
O15 Er1 O15 180.00(16) 3_665 .
O15 Er1 O1 90.79(12) 3_665 .
O15 Er1 O1 89.21(12) . .
O15 Er1 O1 89.21(12) 3_665 3_665
O15 Er1 O1 90.79(12) . 3_665
O1 Er1 O1 180.0 . 3_665
O15 Er1 O3 90.07(12) 3_665 .
O15 Er1 O3 89.93(12) . .
O1 Er1 O3 88.32(10) . .
O1 Er1 O3 91.68(10) 3_665 .
O15 Er1 O3 89.93(12) 3_665 3_665
O15 Er1 O3 90.07(12) . 3_665
O1 Er1 O3 91.68(10) . 3_665
O1 Er1 O3 88.32(10) 3_665 3_665
O3 Er1 O3 180.00(10) . 3_665
O14 V1 O1 108.19(17) . .
O14 V1 O9 109.43(16) . .
O1 V1 O9 109.51(15) . .
O14 V1 O2 108.55(15) . .
O1 V1 O2 110.22(14) . .
O9 V1 O2 110.89(14) . .
O8 V2 O3 109.61(15) . .
O8 V2 O4 107.81(14) . .
O3 V2 O4 111.73(14) . .
O8 V2 O2 109.04(14) . .
O3 V2 O2 108.95(13) . .
O4 V2 O2 109.66(14) . .
O7 V3 O6 107.8(2) . .
O7 V3 O5 110.88(18) . .
O6 V3 O5 108.72(18) . .
O7 V3 O4 110.63(16) . .
O6 V3 O4 108.40(17) . .
O5 V3 O4 110.35(13) . .
O12 V4 O13 108.71(16) . .
O12 V4 O10 110.54(16) . .
O13 V4 O10 108.22(17) . .
O12 V4 O9 106.89(16) . .
O13 V4 O9 109.10(15) . .
O10 V4 O9 113.30(15) . .
O11 V5 O15 108.10(17) . 3_665
O11 V5 O10 108.98(16) . .
O15 V5 O10 110.90(16) 3_665 .
O11 V5 O5 107.96(16) . 3_665
O15 V5 O5 109.15(15) 3_665 3_665
O10 V5 O5 111.63(16) . 3_665
V1 O1 Er1 135.75(17) . .
V2 O2 V1 130.15(16) . .
V2 O3 Er1 131.50(16) . .
V2 O4 V3 147.75(18) . .
V5 O5 V3 138.12(18) 3_665 .
V1 O9 V4 146.99(19) . .
V5 O10 V4 164.3(2) . .
V5 O15 Er1 156.49(19) 3_665 .
C6 N1 C6 180.0(6) 3_566 .
C6 N1 C4 67.4(6) 3_566 3_566
C6 N1 C4 112.6(6) . 3_566
C6 N1 C4 112.6(6) 3_566 .
C6 N1 C4 67.4(6) . .
C4 N1 C4 180.000(3) 3_566 .
C6 N1 C1 112.4(6) 3_566 .
C6 N1 C1 67.6(6) . .
C4 N1 C1 68.1(6) 3_566 .
C4 N1 C1 111.9(6) . .
C6 N1 C1 67.6(6) 3_566 3_566
C6 N1 C1 112.4(6) . 3_566
C4 N1 C1 111.9(6) 3_566 3_566
C4 N1 C1 68.1(6) . 3_566
C1 N1 C1 180.0(2) . 3_566
C6 N1 C3 111.4(6) 3_566 3_566
C6 N1 C3 68.6(6) . 3_566
C4 N1 C3 71.1(6) 3_566 3_566
C4 N1 C3 108.9(6) . 3_566
C1 N1 C3 98.7(5) . 3_566
C1 N1 C3 81.3(5) 3_566 3_566
C6 N1 C3 68.6(6) 3_566 .
C6 N1 C3 111.4(6) . .
C4 N1 C3 108.9(6) 3_566 .
C4 N1 C3 71.1(6) . .
C1 N1 C3 81.3(5) . .
C1 N1 C3 98.7(5) 3_566 .
C3 N1 C3 180.0(7) 3_566 .
N1 C1 C2 101.1(7) . .
N1 C1 C4 54.9(5) . 3_566
C2 C1 C4 117.4(8) . 3_566
N1 C3 C6 52.5(5) . 3_566
N1 C4 C5 113.0(7) . .
N1 C4 C1 57.0(5) . 3_566
C5 C4 C1 139.2(9) . 3_566
N1 C6 C3 58.9(5) . 3_566
C10 N2 C10 180.0(13) 3_656 .
C10 N2 C8 115.2(7) 3_656 .
C10 N2 C8 64.8(7) . .
C10 N2 C8 64.8(7) 3_656 3_656
C10 N2 C8 115.2(7) . 3_656
C8 N2 C8 180.0(11) . 3_656
C10 N2 C11 113.0(8) 3_656 3_656
C10 N2 C11 67.0(8) . 3_656
C8 N2 C11 110.8(8) . 3_656
C8 N2 C11 69.2(8) 3_656 3_656
C10 N2 C11 67.0(8) 3_656 .
C10 N2 C11 113.0(8) . .
C8 N2 C11 69.2(8) . .
C8 N2 C11 110.8(8) 3_656 .
C11 N2 C11 180.000(2) 3_656 .
C10 N2 C13 73.1(8) 3_656 3_656
C10 N2 C13 106.9(8) . 3_656
C8 N2 C13 74.4(8) . 3_656
C8 N2 C13 105.6(8) 3_656 3_656
C11 N2 C13 75.5(8) 3_656 3_656
C11 N2 C13 104.5(8) . 3_656
C10 N2 C13 106.9(8) 3_656 .
C10 N2 C13 73.1(8) . .
C8 N2 C13 105.6(8) . .
C8 N2 C13 74.4(8) 3_656 .
C11 N2 C13 104.5(8) 3_656 .
C11 N2 C13 75.5(8) . .
C13 N2 C13 180.0(10) 3_656 .
N2 C8 C9 114.3(9) . .
C8 C9 C10 62.8(8) . .
N2 C10 C9 117.5(10) . .
N2 C11 C12 105.5(10) . .
C11 C12 C13 75.1(9) . .
N2 C13 C12 103.1(10) . .
C14 N3 C14 180.0(3) 3_666 .
C14 N3 C19 55.0(6) 3_666 3_666
C14 N3 C19 125.0(6) . 3_666
C14 N3 C19 125.0(6) 3_666 .
C14 N3 C19 55.0(6) . .
C19 N3 C19 180.000(3) 3_666 .
C14 N3 C17 67.9(6) 3_666 .
C14 N3 C17 112.1(6) . .
C19 N3 C17 105.4(6) 3_666 .
C19 N3 C17 74.6(6) . .
C14 N3 C17 112.1(6) 3_666 3_666
C14 N3 C17 67.9(6) . 3_666
C19 N3 C17 74.6(6) 3_666 3_666
C19 N3 C17 105.4(6) . 3_666
C17 N3 C17 180.0(8) . 3_666
C14 N3 C16 108.8(5) 3_666 .
C14 N3 C16 71.2(5) . .
C19 N3 C16 74.7(5) 3_666 .
C19 N3 C16 105.3(5) . .
C17 N3 C16 83.8(5) . .
C17 N3 C16 96.2(5) 3_666 .
C14 N3 C16 71.2(5) 3_666 3_666
C14 N3 C16 108.8(5) . 3_666
C19 N3 C16 105.3(5) 3_666 3_666
C19 N3 C16 74.7(5) . 3_666
C17 N3 C16 96.2(5) . 3_666
C17 N3 C16 83.8(5) 3_666 3_666
C16 N3 C16 180.000(2) . 3_666
N3 C14 C15 110.0(6) . .
C16 C15 C14 68.9(6) . .
C15 C16 N3 109.8(6) . .
C18 C17 N3 105.8(7) . .
C17 C18 C19 71.7(6) . .
N3 C19 C18 107.4(7) . .
C22 N4 C20 111.5(5) . .
C22 N4 C24 112.4(5) . .
C20 N4 C24 105.3(4) . .
C22 N4 C26 106.7(4) . .
C20 N4 C26 110.5(5) . .
C24 N4 C26 110.5(4) . .
N4 C20 C21 112.4(5) . .
C23 C22 N4 113.6(5) . .
C25 C24 N4 114.3(5) . .
C27 C26 N4 116.1(4) . .
C34 N5 C30 106.0(4) . .
C34 N5 C32 111.7(4) . .
C30 N5 C32 111.5(4) . .
C34 N5 C28 111.1(4) . .
C30 N5 C28 111.1(4) . .
C32 N5 C28 105.6(3) . .
C29 C28 N5 114.1(4) . .
N5 C30 C31 115.2(4) . .
N5 C32 C33 114.1(4) . .
N5 C34 C35 114.8(4) . .
N6 C36 C37 175.6(17) . .

loop_
_geom_bond_atom_site_label_1
_geom_bond_atom_site_label_2
_geom_bond_distance
_geom_bond_site_symmetry_2
Er1 O15 2.218(3) 3_665
Er1 O15 2.218(3) .
Er1 O1 2.221(3) .
Er1 O1 2.221(3) 3_665
Er1 O3 2.255(3) .
Er1 O3 2.255(3) 3_665
V1 O14 1.624(3) .
V1 O1 1.677(3) .
V1 O9 1.767(3) .
V1 O2 1.812(3) .
V2 O8 1.631(3) .
V2 O3 1.680(3) .
V2 O4 1.768(3) .
V2 O2 1.810(3) .
V3 O7 1.629(4) .
V3 O6 1.631(3) .
V3 O5 1.814(3) .
V3 O4 1.825(3) .
V4 O12 1.632(3) .
V4 O13 1.636(3) .
V4 O10 1.809(3) .
V4 O9 1.822(3) .
V5 O11 1.629(3) .
V5 O15 1.676(3) 3_665
V5 O10 1.772(3) .
V5 O5 1.788(3) 3_665
O5 V5 1.788(3) 3_665
O15 V5 1.676(3) 3_665
N1 C6 1.454(10) 3_566
N1 C6 1.454(10) .
N1 C4 1.509(10) 3_566
N1 C4 1.509(10) .
N1 C1 1.546(9) .
N1 C1 1.546(9) 3_566
N1 C3 1.569(9) 3_566
N1 C3 1.569(9) .
C1 C2 1.692(13) .
C1 C4 1.711(15) 3_566
C3 C6 1.705(14) 3_566
C4 C5 1.543(11) .
C4 C1 1.711(15) 3_566
C6 C3 1.705(14) 3_566
N2 C10 1.445(12) 3_656
N2 C10 1.445(12) .
N2 C8 1.502(11) .
N2 C8 1.502(11) 3_656
N2 C11 1.564(13) 3_656
N2 C11 1.564(13) .
N2 C13 1.582(13) 3_656
N2 C13 1.582(13) .
C8 C9 1.514(13) .
C9 C10 1.519(13) .
C11 C12 1.564(14) .
C12 C13 1.597(15) .
N3 C14 1.401(9) 3_666
N3 C14 1.401(9) .
N3 C19 1.473(9) 3_666
N3 C19 1.473(9) .
N3 C17 1.628(10) .
N3 C17 1.628(10) 3_666
N3 C16 1.639(9) .
N3 C16 1.639(9) 3_666
C14 C15 1.680(11) .
C15 C16 1.449(10) .
C17 C18 1.547(12) .
C18 C19 1.666(12) .
N4 C22 1.515(8) .
N4 C20 1.524(8) .
N4 C24 1.526(7) .
N4 C26 1.534(7) .
C20 C21 1.558(10) .
C22 C23 1.514(11) .
C24 C25 1.524(10) .
C26 C27 1.517(10) .
N5 C34 1.510(6) .
N5 C30 1.513(6) .
N5 C32 1.526(6) .
N5 C28 1.530(5) .
C28 C29 1.508(8) .
C30 C31 1.516(9) .
C32 C33 1.536(7) .
C34 C35 1.539(9) .
N6 C36 1.128(17) .
C36 C37 1.478(13) .
N6' C36' 1.144(17) .

loop_
_geom_torsion_atom_site_label_1
_geom_torsion_atom_site_label_2
_geom_torsion_atom_site_label_3
_geom_torsion_atom_site_label_4
_geom_torsion
_geom_torsion_site_symmetry_1
_geom_torsion_site_symmetry_4
O14 V1 O1 Er1 138.0(2) . .
O9 V1 O1 Er1 -102.8(3) . .
O2 V1 O1 Er1 19.4(3) . .
O15 Er1 O1 V1 95.3(3) 3_665 .
O15 Er1 O1 V1 -84.7(3) . .
O3 Er1 O1 V1 5.3(3) . .
O3 Er1 O1 V1 -174.7(3) 3_665 .
O8 V2 O2 V1 -119.1(2) . .
O3 V2 O2 V1 0.5(3) . .
O4 V2 O2 V1 123.1(2) . .
O14 V1 O2 V2 -144.4(2) . .
O1 V1 O2 V2 -26.1(3) . .
O9 V1 O2 V2 95.3(2) . .
O8 V2 O3 Er1 158.98(19) . .
O4 V2 O3 Er1 -81.6(2) . .
O2 V2 O3 Er1 39.7(2) . .
O15 Er1 O3 V2 -130.8(2) 3_665 .
O15 Er1 O3 V2 49.2(2) . .
O1 Er1 O3 V2 -40.1(2) . .
O1 Er1 O3 V2 139.9(2) 3_665 .
O8 V2 O4 V3 111.7(3) . .
O3 V2 O4 V3 -8.8(4) . .
O2 V2 O4 V3 -129.7(3) . .
O7 V3 O4 V2 -46.0(4) . .
O6 V3 O4 V2 -163.9(3) . .
O5 V3 O4 V2 77.1(4) . .
O7 V3 O5 V5 71.6(3) . 3_665
O6 V3 O5 V5 -170.1(3) . 3_665
O4 V3 O5 V5 -51.3(3) . 3_665
O14 V1 O9 V4 143.9(3) . .
O1 V1 O9 V4 25.5(4) . .
O2 V1 O9 V4 -96.3(4) . .
O12 V4 O9 V1 120.0(4) . .
O13 V4 O9 V1 -122.6(4) . .
O10 V4 O9 V1 -2.0(4) . .
O11 V5 O10 V4 141.1(8) . .
O15 V5 O10 V4 22.2(9) 3_665 .
O5 V5 O10 V4 -99.8(9) 3_665 .
O12 V4 O10 V5 -131.1(8) . .
O13 V4 O10 V5 110.0(9) . .
O9 V4 O10 V5 -11.2(9) . .
O1 Er1 O15 V5 -178.5(5) . 3_665
O1 Er1 O15 V5 1.5(5) 3_665 3_665
O3 Er1 O15 V5 93.2(5) . 3_665
O3 Er1 O15 V5 -86.8(5) 3_665 3_665
C6 N1 C1 C2 63.8(8) 3_566 .
C6 N1 C1 C2 -116.2(8) . .
C4 N1 C1 C2 115.9(8) 3_566 .
C4 N1 C1 C2 -64.1(8) . .
C3 N1 C1 C2 -178.6(6) 3_566 .
C3 N1 C1 C2 1.4(6) . .
C6 N1 C1 C4 -52.1(8) 3_566 3_566
C6 N1 C1 C4 127.9(8) . 3_566
C4 N1 C1 C4 180.000(5) . 3_566
C3 N1 C1 C4 65.5(6) 3_566 3_566
C3 N1 C1 C4 -114.5(6) . 3_566
C6 N1 C3 C6 180.000(2) . 3_566
C4 N1 C3 C6 55.1(7) 3_566 3_566
C4 N1 C3 C6 -124.9(7) . 3_566
C1 N1 C3 C6 118.4(6) . 3_566
C1 N1 C3 C6 -61.6(6) 3_566 3_566
C6 N1 C4 C5 -173.0(8) 3_566 .
C6 N1 C4 C5 7.0(8) . .
C1 N1 C4 C5 -45.2(10) . .
C1 N1 C4 C5 134.8(10) 3_566 .
C3 N1 C4 C5 62.9(9) 3_566 .
C3 N1 C4 C5 -117.1(9) . .
C6 N1 C4 C1 52.2(8) 3_566 3_566
C6 N1 C4 C1 -127.8(8) . 3_566
C1 N1 C4 C1 180.000(5) . 3_566
C3 N1 C4 C1 -72.0(6) 3_566 3_566
C3 N1 C4 C1 108.0(6) . 3_566
C4 N1 C6 C3 -57.3(7) 3_566 3_566
C4 N1 C6 C3 122.7(7) . 3_566
C1 N1 C6 C3 -109.8(7) . 3_566
C1 N1 C6 C3 70.2(7) 3_566 3_566
C3 N1 C6 C3 180.000(1) . 3_566
C10 N2 C8 C9 -173.8(9) 3_656 .
C10 N2 C8 C9 6.2(9) . .
C11 N2 C8 C9 -44.0(12) 3_656 .
C11 N2 C8 C9 136.0(12) . .
C13 N2 C8 C9 -111.5(11) 3_656 .
C13 N2 C8 C9 68.5(11) . .
N2 C8 C9 C10 -6.0(9) . .
C8 N2 C10 C9 -6.3(9) . .
C8 N2 C10 C9 173.7(9) 3_656 .
C11 N2 C10 C9 122.4(13) 3_656 .
C11 N2 C10 C9 -57.6(13) . .
C13 N2 C10 C9 56.7(12) 3_656 .
C13 N2 C10 C9 -123.3(12) . .
C8 C9 C10 N2 6.4(9) . .
C10 N2 C11 C12 109.2(12) 3_656 .
C10 N2 C11 C12 -70.8(12) . .
C8 N2 C11 C12 -119.8(12) . .
C8 N2 C11 C12 60.2(12) 3_656 .
C13 N2 C11 C12 173.4(10) 3_656 .
C13 N2 C11 C12 -6.6(10) . .
N2 C11 C12 C13 6.6(10) . .
C10 N2 C13 C12 -53.6(11) 3_656 .
C10 N2 C13 C12 126.4(11) . .
C8 N2 C13 C12 69.5(10) . .
C8 N2 C13 C12 -110.5(10) 3_656 .
C11 N2 C13 C12 -173.6(10) 3_656 .
C11 N2 C13 C12 6.4(10) . .
C11 C12 C13 N2 -6.4(10) . .
C19 N3 C14 C15 57.4(9) 3_666 .
C19 N3 C14 C15 -122.6(9) . .
C17 N3 C14 C15 -72.0(8) . .
C17 N3 C14 C15 108.0(8) 3_666 .
C16 N3 C14 C15 2.8(6) . .
C16 N3 C14 C15 -177.2(6) 3_666 .
N3 C14 C15 C16 -3.2(6) . .
C14 C15 C16 N3 2.7(5) . .
C14 N3 C16 C15 176.8(6) 3_666 .
C14 N3 C16 C15 -3.2(6) . .
C19 N3 C16 C15 -139.4(8) 3_666 .
C19 N3 C16 C15 40.6(8) . .
C17 N3 C16 C15 112.7(7) . .
C17 N3 C16 C15 -67.3(7) 3_666 .
C14 N3 C17 C18 144.2(8) 3_666 .
C14 N3 C17 C18 -35.8(8) . .
C19 N3 C17 C18 -174.7(7) 3_666 .
C19 N3 C17 C18 5.3(7) . .
C16 N3 C17 C18 -102.5(7) . .
C16 N3 C17 C18 77.5(7) 3_666 .
N3 C17 C18 C19 -4.7(6) . .
C14 N3 C19 C18 -52.9(10) 3_666 .
C14 N3 C19 C18 127.1(10) . .
C17 N3 C19 C18 -5.0(6) . .
C17 N3 C19 C18 175.0(6) 3_666 .
C16 N3 C19 C18 74.0(7) . .
C16 N3 C19 C18 -106.0(7) 3_666 .
C17 C18 C19 N3 5.3(7) . .
C22 N4 C20 C21 -56.7(9) . .
C24 N4 C20 C21 -178.9(7) . .
C26 N4 C20 C21 61.8(8) . .
C20 N4 C22 C23 -60.6(8) . .
C24 N4 C22 C23 57.4(8) . .
C26 N4 C22 C23 178.7(6) . .
C22 N4 C24 C25 47.7(7) . .
C20 N4 C24 C25 169.3(6) . .
C26 N4 C24 C25 -71.4(7) . .
C22 N4 C26 C27 165.8(5) . .
C20 N4 C26 C27 44.4(6) . .
C24 N4 C26 C27 -71.6(6) . .
C34 N5 C28 C29 -52.7(6) . .
C30 N5 C28 C29 65.0(6) . .
C32 N5 C28 C29 -174.0(5) . .
C34 N5 C30 C31 179.3(5) . .
C32 N5 C30 C31 -58.9(6) . .
C28 N5 C30 C31 58.5(6) . .
C34 N5 C32 C33 62.0(6) . .
C30 N5 C32 C33 -56.4(6) . .
C28 N5 C32 C33 -177.0(5) . .
C30 N5 C34 C35 -177.0(5) . .
C32 N5 C34 C35 61.4(6) . .
C28 N5 C34 C35 -56.2(6) . .
